data_7044419
loop_
_publ_author_name
'Gatus, Mark'
'Bhadbhade, Mohan'
'Messerle, Barbara A.'

_publ_section_title
;
 Highly Versatile Heteroditopic Ligand Scaffolds for Accommodating Group
 8, 9 &amp; 11 Heterobimetallic Complexes
;
_journal_name_full 'Dalton Trans.'
_journal_paper_doi 10.1039/C7DT02854G
_journal_year 2017
_chemical_formula_moiety 'C42 H51 Au Cl I N6 O Rh'
_chemical_formula_sum 'C42 H51 Au Cl I N6 O Rh'
_chemical_formula_weight 1118.14
_space_group_crystal_system monoclinic
_space_group_IT_number 15
_space_group_name_Hall '-C 2yc'
_space_group_name_H-M_alt 'C 1 2/c 1'
_symmetry_Int_Tables_number 15
_symmetry_space_group_name_Hall '-C 2yc'
_symmetry_space_group_name_H-M 'C 1 2/c 1'
_audit_creation_date 2014-05-28
_audit_creation_method
;
Olex2 1.2
(compiled 2014.03.20 svn.r2914 for OlexSys, GUI svn.r4816)
;
_audit_update_record
;
2016-12-16 deposited with the CCDC.
2017-10-05 downloaded from the CCDC.
;
_cell_angle_alpha 90
_cell_angle_beta 96.356(8)
_cell_angle_gamma 90
_cell_formula_units_Z 8
_cell_length_a 33.393(4)
_cell_length_b 15.0582(13)
_cell_length_c 21.186(2)
_cell_measurement_reflns_used 9896
_cell_measurement_theta_max 25.32
_cell_measurement_theta_min 2.28
_cell_volume 10587.7(19)
_computing_molecular_graphics 'Olex2 (Dolomanov et al., 2009)'
_computing_publication_material 'Olex2 (Dolomanov et al., 2009)'
_computing_structure_refinement 'olex2.refine (Bourhis et al., 2013)'
_diffrn_ambient_temperature 149.99
_diffrn_measured_fraction_theta_full 0.9986
_diffrn_measured_fraction_theta_max 0.9986
_diffrn_measurement_device_type 'Bruker APEX-II CCD'
_diffrn_measurement_method '\f and \w scans'
_diffrn_radiation_type 'Mo K\a'
_diffrn_radiation_wavelength 0.71073
_diffrn_reflns_av_R_equivalents 0.0827
_diffrn_reflns_av_unetI/netI 0.0601
_diffrn_reflns_limit_h_max 42
_diffrn_reflns_limit_h_min -42
_diffrn_reflns_limit_k_max 19
_diffrn_reflns_limit_k_min -19
_diffrn_reflns_limit_l_max 27
_diffrn_reflns_limit_l_min -26
_diffrn_reflns_number 83515
_diffrn_reflns_theta_full 26.3716
_diffrn_reflns_theta_max 26.37
_diffrn_reflns_theta_min 1.23
_diffrn_standards_number 0
_exptl_absorpt_coefficient_mu 3.745
_exptl_absorpt_correction_T_max 0.7455
_exptl_absorpt_correction_T_min 0.6306
_exptl_absorpt_correction_type none
_exptl_absorpt_process_details
;
SADABS-2012/1 (Bruker,2012) was used for absorption correction.
wR2(int) was 0.1068 before and 0.0622 after correction.
The Ratio of minimum to maximum transmission is 0.8459.
The \l/2 correction factor is 0.0015.
;
_exptl_crystal_density_diffrn 1.4029
_exptl_crystal_F_000 4351.9093
_refine_diff_density_max 3.0536
_refine_diff_density_min -3.0387
_refine_diff_density_rms 0.1940
_refine_ls_d_res_high 0.8000
_refine_ls_d_res_low 16.5937
_refine_ls_goodness_of_fit_ref 1.0424
_refine_ls_hydrogen_treatment constr
_refine_ls_matrix_type full
_refine_ls_number_constraints 102
_refine_ls_number_parameters 528
_refine_ls_number_reflns 10817
_refine_ls_number_restraints 25
_refine_ls_restrained_S_all 1.0411
_refine_ls_R_factor_all 0.0758
_refine_ls_R_factor_gt 0.0506
_refine_ls_shift/su_max 3.3092
_refine_ls_shift/su_mean 0.0408
_refine_ls_structure_factor_coef Fsqd
_refine_ls_weighting_details 'w=1/[\s^2^(Fo^2^)+(0.0705P)^2^+60.6860P] where P=(Fo^2^+2Fc^2^)/3'
_refine_ls_weighting_scheme calc
_refine_ls_wR_factor_gt 0.1316
_refine_ls_wR_factor_ref 0.1462
_reflns_Friedel_coverage 0.0
_reflns_limit_h_max 41
_reflns_limit_h_min -41
_reflns_limit_k_max 18
_reflns_limit_k_min 0
_reflns_limit_l_max 26
_reflns_limit_l_min 0
_reflns_number_gt 7751
_reflns_number_total 10817
_reflns_threshold_expression I>=2u(I)
_cod_data_source_file c7dt02854g2.cif
_cod_data_source_block Mark_03Sept13_renamed
_cod_original_cell_volume 10587.4(18)
_cod_database_code 7044419
_olex2_refinement_description
;
1. Fixed Uiso
 At 1.2 times of:
  All C(H) groups, All C(H,H) groups
 At 1.5 times of:
  All C(H,H,H) groups
2. Shared sites
{N5, N00B}
{C2, C002}
3. Restrained distances
 C6-C0AA \\sim C1-C17 \\sim C13-C11
 with sigma of 0.02
 C6-C1 \\sim C1-C13
 with sigma of 0.02
 C17-C00X \\sim C00X-C13
 with sigma of 0.02
 C1-C13 \\sim C1-C6 \\sim C17-C0AA \\sim C17-C11 \\sim C0AA-C11
 with sigma of 0.04
 C00X-C00I \\sim C00X-C1 \\sim C00X-C17 \\sim C00X-C0AA \\sim C00X-C13 \\sim
C00X-C6 \\sim C00X-C11
 with sigma of 0.02
4. Uiso/Uaniso restraints and constraints
C13 \\sim C6 \\sim C1: within 1.7A with sigma of 0.04 and sigma for terminal
atoms of 0.08
C17 \\sim C11 \\sim C0AA: within 1.7A with sigma of 0.04 and sigma for terminal
atoms of 0.08
C00X \\sim C13: within 1.7A with sigma of 0.02 and sigma for terminal atoms of
0.02
Uanis(N5) = Uanis(N00B)
Uanis(C2) = Uanis(C002)
5. Others
 Fixed Sof: N00B(0.5) N01I(0.5) C14(0.5) H14(0.5) C4(0.5) H4(0.5) C1(0.6)
 H1a(0.6) H1b(0.6) H1c(0.6) C17(0.4) H17a(0.4) H17b(0.4) H17c(0.4) C0AA(0.4)
 H0Aa(0.4) H0Ab(0.4) H0Ac(0.4) C13(0.6) H13a(0.6) H13b(0.6) H13c(0.6) C6(0.6)
 H6a(0.6) H6b(0.6) H6c(0.6) C11(0.4) H11a(0.4) H11b(0.4) H11c(0.4) N4(0.5)
 C5(0.5) H5(0.5) C7(0.5) H7(0.5) N5(0.5) C2(0.5) H2(0.5) C002(0.5) H002(0.5)
6.a Ternary CH refined with riding coordinates:
 C00G(H00G), C00J(H00J), C00Y(H00Y), C010(H010)
6.b Secondary CH2 refined with riding coordinates:
 C011(H01a,H01b), C012(H01c,H01d), C018(H01k,H01l), C01A(H01m,H01n)
6.c Aromatic/amide H refined with riding coordinates:
 C00D(H00D), C00E(H00E), C00H(H00H), C00M(H00M), C00P(H00P), C00U(H00U),
 C00V(H00V), C014(H014), C015(H015), C14(H14), C4(H4), C5(H5), C7(H7), C2(H2),
 C002(H002)
6.d Idealised Me refined as rotating group:
 C00R(H00a,H00b,H00c), C00S(H00f,H00i,H00k), C016(H01e,H01f,H01g), C017(H01h,
 H01i,H01j), C01D(H01o,H01p,H01q), C01G(H01r,H01s,H01t), C1(H1a,H1b,H1c),
 C17(H17a,H17b,H17c), C0AA(H0Aa,H0Ab,H0Ac), C13(H13a,H13b,H13c), C6(H6a,H6b,
 H6c), C11(H11a,H11b,H11c)
;

loop_
_space_group_symop_id
_space_group_symop_operation_xyz
1 x,y,z
2 -x,y,-z+1/2
3 -x,-y,-z
4 x,-y,z-1/2
5 x+1/2,y+1/2,z
6 -x+1/2,y+1/2,-z+1/2
7 -x+1/2,-y+1/2,-z
8 x+1/2,-y+1/2,z-1/2

loop_
_atom_site_label
_atom_site_type_symbol
_atom_site_fract_x
_atom_site_fract_y
_atom_site_fract_z
_atom_site_U_iso_or_equiv
_atom_site_adp_type
_atom_site_occupancy
_atom_site_refinement_flags_posn
_atom_site_disorder_group
Au01 Au 0.401983(9) 0.851343(19) 0.444165(17) 0.05154(12) Uani 1.000000 . 2
Rh02 Rh 0.378125(13) 0.47986(3) 0.40970(2) 0.02921(13) Uani 1.000000 . 2
I1 I 0.36517(2) 0.96135(6) 0.36772(5) 0.1123(3) Uani 1.000000 . 2
Cl04 Cl 0.44841(5) 0.49067(12) 0.43656(10) 0.0491(5) Uani 1.000000 . 2
O005 O 0.35781(11) 0.6142(2) 0.5807(2) 0.0285(9) Uani 1.000000 . 2
N006 N 0.37932(17) 0.3643(3) 0.4650(3) 0.0360(13) Uani 1.000000 . 2
N007 N 0.38686(15) 0.3633(3) 0.5288(3) 0.0322(12) Uani 1.000000 . 2
N008 N 0.41452(14) 0.7347(3) 0.5597(3) 0.0349(13) Uani 1.000000 . 2
C009 C 0.33053(16) 0.5491(3) 0.5945(3) 0.0227(12) Uani 1.000000 . 2
C00A C 0.34364(17) 0.4620(4) 0.5867(3) 0.0256(12) Uani 1.000000 . 2
N00B N 0.41685(17) 0.4483(5) 0.6155(3) 0.0504(16) Uani 0.500000 . 2
C00C C 0.29319(16) 0.5681(3) 0.6130(3) 0.0215(12) Uani 1.000000 . .
C00D C 0.26866(16) 0.4965(4) 0.6246(3) 0.0248(12) Uani 1.000000 . .
H00D H 0.24251(16) 0.5082(4) 0.6364(3) 0.0298(15) Uiso 1.000000 R .
C00E C 0.31832(17) 0.3932(4) 0.5991(3) 0.0275(13) Uani 1.000000 . .
H00E H 0.32680(17) 0.3338(4) 0.5934(3) 0.0330(15) Uiso 1.000000 R .
N00F N 0.46459(16) 0.7230(4) 0.5048(3) 0.0482(16) Uani 1.000000 . .
C00G C 0.31637(17) 0.4998(4) 0.4145(3) 0.0333(14) Uani 1.000000 . .
H00G H 0.30513(17) 0.4675(4) 0.4499(3) 0.0399(17) Uiso 1.000000 R .
C00H C 0.30532(18) 0.8195(4) 0.6144(3) 0.0296(13) Uani 1.000000 . .
H00H H 0.28020(18) 0.8392(4) 0.6264(3) 0.0355(16) Uiso 1.000000 R .
C00I C 0.28082(16) 0.4081(3) 0.6199(3) 0.0234(12) Uani 1.000000 . .
C00J C 0.3762(2) 0.6176(4) 0.3880(4) 0.0403(16) Uani 1.000000 . .
H00J H 0.4014(2) 0.6507(4) 0.4032(4) 0.048(2) Uiso 1.000000 R .
C00K C 0.34774(17) 0.7017(3) 0.5895(3) 0.0257(12) Uani 1.000000 . .
C00L C 0.38475(17) 0.4473(4) 0.5637(3) 0.0313(14) Uani 1.000000 . .
C00M C 0.3803(2) 0.2788(4) 0.4472(4) 0.049(2) Uani 1.000000 . .
H00M H 0.3754(2) 0.2584(4) 0.4046(4) 0.059(2) Uiso 1.000000 R .
C00N C 0.33467(18) 0.8831(4) 0.6060(3) 0.0341(15) Uani 1.000000 . .
C00O C 0.27746(17) 0.6633(3) 0.6168(3) 0.0255(13) Uani 1.000000 . .
C00P C 0.37056(18) 0.8532(4) 0.5880(3) 0.0349(15) Uani 1.000000 . .
H00P H 0.39107(18) 0.8947(4) 0.5810(3) 0.0419(18) Uiso 1.000000 R .
C00Q C 0.42922(19) 0.7644(4) 0.5058(4) 0.0415(17) Uani 1.000000 . .
C00R C 0.2625(2) 0.6792(4) 0.6816(3) 0.0382(16) Uani 1.000000 . .
H00a H 0.2424(10) 0.6341(18) 0.6890(10) 0.057(2) Uiso 1.000000 GR .
H00b H 0.2852(3) 0.675(3) 0.7149(4) 0.057(2) Uiso 1.000000 GR .
H00c H 0.2502(12) 0.7383(13) 0.6822(8) 0.057(2) Uiso 1.000000 GR .
C00S C 0.24220(17) 0.6745(4) 0.5653(3) 0.0313(14) Uani 1.000000 . .
H00f H 0.2508(4) 0.659(3) 0.5239(4) 0.047(2) Uiso 1.000000 GR .
H00i H 0.2201(5) 0.635(2) 0.5743(11) 0.047(2) Uiso 1.000000 GR .
H00k H 0.2330(8) 0.7364(7) 0.5645(13) 0.047(2) Uiso 1.000000 GR .
C00T C 0.31091(16) 0.7289(3) 0.6062(3) 0.0255(12) Uani 1.000000 . .
C00U C 0.3925(2) 0.2795(5) 0.5500(4) 0.051(2) Uani 1.000000 . .
H00U H 0.3978(2) 0.2618(5) 0.5931(4) 0.061(2) Uiso 1.000000 R .
C00V C 0.3895(3) 0.2251(5) 0.4990(4) 0.058(2) Uani 1.000000 . .
H00V H 0.3929(3) 0.1625(5) 0.4990(4) 0.069(3) Uiso 1.000000 R .
C00W C 0.37720(17) 0.7633(4) 0.5799(3) 0.0304(13) Uani 1.000000 . .
C00X C 0.25281(17) 0.3314(4) 0.6323(3) 0.0330(14) Uani 1.000000 . .
C00Y C 0.3221(2) 0.4474(5) 0.3618(3) 0.0414(16) Uani 1.000000 . .
H00Y H 0.3145(2) 0.3838(5) 0.3668(3) 0.050(2) Uiso 1.000000 R .
C002 C 0.4560(2) 0.4572(5) 0.6100(4) 0.051(2) Uani 0.500000 . 2
H002 H 0.4677(2) 0.4516(5) 0.5713(4) 0.061(2) Uiso 0.500000 R 2
C010 C 0.3781(2) 0.5708(5) 0.3321(4) 0.0514(19) Uani 1.000000 . .
H010 H 0.4043(2) 0.5757(5) 0.3138(4) 0.062(2) Uiso 1.000000 R .
C011 C 0.3044(2) 0.5959(4) 0.4080(4) 0.0467(18) Uani 1.000000 . .
H01a H 0.2861(2) 0.6033(4) 0.3683(4) 0.056(2) Uiso 1.000000 R .
H01b H 0.2891(2) 0.6120(4) 0.4438(4) 0.056(2) Uiso 1.000000 R .
C012 C 0.3385(2) 0.6586(5) 0.4070(5) 0.065(3) Uani 1.000000 . .
H01c H 0.3445(2) 0.6850(5) 0.4498(5) 0.078(3) Uiso 1.000000 R .
H01d H 0.3302(2) 0.7075(5) 0.3771(5) 0.078(3) Uiso 1.000000 R .
C013 C 0.3266(2) 0.9833(4) 0.6140(4) 0.0403(16) Uani 1.000000 . .
C014 C 0.4721(2) 0.6690(5) 0.5567(4) 0.053(2) Uani 1.000000 . .
H014 H 0.4953(2) 0.6329(5) 0.5665(4) 0.063(3) Uiso 1.000000 R .
C015 C 0.4411(2) 0.6758(5) 0.5913(4) 0.0476(19) Uani 1.000000 . .
H015 H 0.4380(2) 0.6459(5) 0.6300(4) 0.057(2) Uiso 1.000000 R .
C016 C 0.4904(2) 0.7305(6) 0.4533(5) 0.071(3) Uani 1.000000 . .
H01e H 0.4826(13) 0.685(3) 0.4209(15) 0.107(4) Uiso 1.000000 GR .
H01f H 0.4873(15) 0.7897(16) 0.434(2) 0.107(4) Uiso 1.000000 GR .
H01g H 0.5186(3) 0.721(4) 0.4704(7) 0.107(4) Uiso 1.000000 GR .
C017 C 0.3046(3) 0.9983(5) 0.6701(5) 0.074(3) Uani 1.000000 . .
H01h H 0.2776(7) 0.973(4) 0.6622(13) 0.111(4) Uiso 1.000000 GR .
H01i H 0.3193(11) 0.970(4) 0.7074(8) 0.111(4) Uiso 1.000000 GR .
H01j H 0.3025(18) 1.0622(5) 0.678(2) 0.111(4) Uiso 1.000000 GR .
C018 C 0.3182(3) 0.4772(6) 0.2954(4) 0.064(2) Uani 1.000000 . .
H01k H 0.3269(3) 0.4284(6) 0.2687(4) 0.076(3) Uiso 1.000000 R .
H01l H 0.2894(3) 0.4892(6) 0.2815(4) 0.076(3) Uiso 1.000000 R .
C01A C 0.3420(3) 0.5582(8) 0.2840(4) 0.082(3) Uani 1.000000 . .
H01m H 0.3243(3) 0.6108(8) 0.2846(4) 0.098(4) Uiso 1.000000 R .
H01n H 0.3511(3) 0.5543(8) 0.2412(4) 0.098(4) Uiso 1.000000 R .
C01D C 0.3015(4) 1.0157(5) 0.5565(5) 0.102(4) Uani 1.000000 . .
H01o H 0.3170(10) 1.012(6) 0.5199(10) 0.152(7) Uiso 1.000000 GR .
H01p H 0.2773(13) 0.979(4) 0.549(2) 0.152(7) Uiso 1.000000 GR .
H01q H 0.294(2) 1.0775(19) 0.5630(17) 0.152(7) Uiso 1.000000 GR .
C01G C 0.3652(3) 1.0355(5) 0.6217(7) 0.107(5) Uani 1.000000 . .
H01r H 0.3820(13) 1.016(4) 0.660(2) 0.160(7) Uiso 1.000000 GR .
H01s H 0.3798(14) 1.026(5) 0.585(2) 0.160(7) Uiso 1.000000 GR .
H01t H 0.3591(3) 1.0987(8) 0.626(5) 0.160(7) Uiso 1.000000 GR .
N01I N 0.4081(4) 0.3946(11) 0.6710(6) 0.055(4) Uani 0.500000 . 1
C14 C 0.4443(6) 0.3879(17) 0.7030(9) 0.083(7) Uani 0.500000 . 1
H14 H 0.4491(6) 0.3639(17) 0.7446(9) 0.100(8) Uiso 0.500000 R 1
C4 C 0.4743(6) 0.4201(15) 0.6686(9) 0.063(6) Uani 0.500000 . 1
H4 H 0.5025(6) 0.4179(15) 0.6818(9) 0.076(7) Uiso 0.500000 R 1
C1 C 0.2321(3) 0.3530(7) 0.6929(5) 0.034(3) Uani 0.600000 . 2
H1a H 0.2525(4) 0.356(5) 0.7298(8) 0.051(4) Uiso 0.600000 GR 2
H1b H 0.2182(18) 0.410(2) 0.6874(14) 0.051(4) Uiso 0.600000 GR 2
H1c H 0.2125(15) 0.306(2) 0.6996(19) 0.051(4) Uiso 0.600000 GR 2
C17 C 0.2782(6) 0.2635(13) 0.6756(10) 0.056(6) Uiso 0.400000 . 1
H17a H 0.303(2) 0.250(7) 0.657(4) 0.084(10) Uiso 0.400000 GR 1
H17b H 0.285(4) 0.289(4) 0.718(2) 0.084(10) Uiso 0.400000 GR 1
H17c H 0.2627(18) 0.209(4) 0.679(6) 0.084(10) Uiso 0.400000 GR 1
C0AA C 0.2186(5) 0.3540(14) 0.6690(8) 0.039(5) Uiso 0.400000 . 1
H0Aa H 0.2291(5) 0.378(8) 0.711(2) 0.059(8) Uiso 0.400000 GR 1
H0Ab H 0.201(2) 0.399(6) 0.646(3) 0.059(8) Uiso 0.400000 GR 1
H0Ac H 0.203(2) 0.300(2) 0.675(5) 0.059(8) Uiso 0.400000 GR 1
C13 C 0.2749(4) 0.2445(6) 0.6436(8) 0.052(3) Uani 0.600000 . 2
H13a H 0.288(2) 0.229(3) 0.6060(18) 0.078(5) Uiso 0.600000 GR 2
H13b H 0.2953(19) 0.2504(19) 0.680(3) 0.078(5) Uiso 0.600000 GR 2
H13c H 0.2557(6) 0.1978(14) 0.652(4) 0.078(5) Uiso 0.600000 GR 2
C6 C 0.2189(4) 0.3280(9) 0.5762(6) 0.057(4) Uani 0.600000 . 2
H6a H 0.2011(17) 0.379(4) 0.578(3) 0.085(6) Uiso 0.600000 GR 2
H6b H 0.2308(4) 0.329(6) 0.5360(6) 0.085(6) Uiso 0.600000 GR 2
H6c H 0.2033(19) 0.273(3) 0.579(3) 0.085(6) Uiso 0.600000 GR 2
C11 C 0.2395(7) 0.2858(14) 0.5690(8) 0.062(6) Uiso 0.400000 . 1
H11a H 0.226(4) 0.329(3) 0.539(3) 0.094(9) Uiso 0.400000 GR 1
H11b H 0.2631(9) 0.262(9) 0.551(4) 0.094(9) Uiso 0.400000 GR 1
H11c H 0.221(4) 0.237(7) 0.5758(14) 0.094(9) Uiso 0.400000 GR 1
N4 N 0.4111(4) 0.4705(11) 0.6756(6) 0.052(3) Uani 0.500000 . 2
C5 C 0.4468(5) 0.4844(11) 0.7060(8) 0.054(4) Uani 0.500000 . 2
H5 H 0.4518(5) 0.4991(11) 0.7498(8) 0.065(5) Uiso 0.500000 R 2
C7 C 0.4763(5) 0.4748(11) 0.6655(9) 0.046(5) Uani 0.500000 . 2
H7 H 0.5047(5) 0.4798(11) 0.6754(9) 0.056(6) Uiso 0.500000 R 2
C2 C 0.4560(2) 0.4572(5) 0.6100(4) 0.051(2) Uani 0.500000 . 1
H2 H 0.4686(2) 0.4818(5) 0.5759(4) 0.061(2) Uiso 0.500000 R 1
N5 N 0.41685(17) 0.4483(5) 0.6155(3) 0.0504(16) Uani 0.500000 . 1

loop_
_atom_site_aniso_label
_atom_site_aniso_U_11
_atom_site_aniso_U_22
_atom_site_aniso_U_33
_atom_site_aniso_U_12
_atom_site_aniso_U_13
_atom_site_aniso_U_23
Au01 0.04157(17) 0.04542(17) 0.0710(3) 0.00290(12) 0.02103(15) 0.01679(14)
Rh02 0.0234(2) 0.0300(2) 0.0352(3) 0.00351(18) 0.0077(2) -0.0020(2)
I1 0.0756(5) 0.1269(7) 0.1376(8) 0.0288(4) 0.0267(5) 0.0855(6)
Cl04 0.0221(7) 0.0491(10) 0.0762(14) 0.0085(7) 0.0059(8) 0.0049(9)
O005 0.025(2) 0.0184(18) 0.044(3) 0.0057(16) 0.0140(18) 0.0011(17)
N006 0.042(3) 0.027(3) 0.040(4) 0.006(2) 0.012(3) -0.001(2)
N007 0.036(3) 0.023(2) 0.040(4) 0.013(2) 0.018(2) 0.005(2)
N008 0.024(2) 0.025(2) 0.057(4) 0.002(2) 0.011(2) 0.007(2)
C009 0.023(3) 0.021(3) 0.025(3) -0.000(2) 0.004(2) 0.004(2)
C00A 0.027(3) 0.024(3) 0.026(3) 0.008(2) 0.007(2) -0.002(2)
N00B 0.035(3) 0.081(5) 0.036(4) 0.026(3) 0.008(3) -0.003(3)
C00C 0.026(3) 0.018(3) 0.021(3) 0.007(2) 0.004(2) 0.001(2)
C00D 0.019(3) 0.026(3) 0.030(3) 0.001(2) 0.007(2) -0.002(2)
C00E 0.032(3) 0.017(3) 0.033(4) 0.006(2) 0.005(3) 0.002(2)
N00F 0.031(3) 0.036(3) 0.081(5) 0.001(2) 0.023(3) 0.001(3)
C00G 0.020(3) 0.034(3) 0.047(4) 0.001(2) 0.007(3) 0.002(3)
C00H 0.033(3) 0.020(3) 0.037(4) 0.006(2) 0.007(3) -0.000(2)
C00I 0.031(3) 0.019(3) 0.021(3) 0.002(2) 0.003(2) -0.000(2)
C00J 0.036(4) 0.035(3) 0.051(5) -0.001(3) 0.011(3) 0.015(3)
C00K 0.028(3) 0.019(3) 0.030(4) 0.001(2) 0.005(2) 0.004(2)
C00L 0.024(3) 0.034(3) 0.036(4) 0.009(2) 0.008(3) -0.006(3)
C00M 0.056(4) 0.026(3) 0.069(6) 0.000(3) 0.024(4) -0.015(3)
C00N 0.033(3) 0.021(3) 0.048(4) 0.003(2) 0.001(3) -0.002(3)
C00O 0.027(3) 0.015(2) 0.036(4) 0.006(2) 0.013(3) 0.004(2)
C00P 0.028(3) 0.025(3) 0.052(4) -0.004(2) 0.008(3) 0.002(3)
C00Q 0.031(3) 0.025(3) 0.073(5) -0.005(3) 0.024(3) -0.004(3)
C00R 0.046(4) 0.023(3) 0.050(4) 0.003(3) 0.024(3) -0.004(3)
C00S 0.029(3) 0.021(3) 0.044(4) 0.002(2) 0.004(3) 0.002(3)
C00T 0.023(3) 0.021(3) 0.033(4) 0.003(2) 0.003(2) -0.000(2)
C00U 0.057(5) 0.040(4) 0.061(5) 0.024(3) 0.035(4) 0.020(4)
C00V 0.075(5) 0.025(3) 0.080(6) 0.013(3) 0.042(5) -0.001(4)
C00W 0.026(3) 0.030(3) 0.035(4) 0.000(2) 0.006(3) 0.002(3)
C00X 0.036(3) 0.027(3) 0.037(4) -0.007(2) 0.008(3) 0.004(3)
C00Y 0.036(4) 0.045(4) 0.044(5) -0.006(3) 0.006(3) -0.008(3)
C002 0.033(4) 0.059(5) 0.060(6) 0.016(3) 0.004(4) -0.012(4)
C010 0.039(4) 0.073(5) 0.043(5) -0.009(4) 0.009(3) 0.016(4)
C011 0.040(4) 0.041(4) 0.061(5) 0.013(3) 0.014(4) -0.003(3)
C012 0.048(4) 0.032(4) 0.117(8) 0.015(3) 0.015(5) 0.009(4)
C013 0.047(4) 0.019(3) 0.058(5) 0.001(3) 0.017(3) -0.004(3)
C014 0.026(3) 0.039(4) 0.095(7) 0.012(3) 0.014(4) 0.010(4)
C015 0.033(4) 0.038(4) 0.071(6) 0.008(3) 0.003(3) 0.009(4)
C016 0.048(5) 0.061(5) 0.114(8) 0.004(4) 0.054(5) 0.003(5)
C017 0.104(8) 0.031(4) 0.090(7) 0.007(4) 0.029(6) -0.014(4)
C018 0.058(5) 0.080(6) 0.050(6) 0.004(4) -0.008(4) -0.015(4)
C01A 0.057(5) 0.144(10) 0.042(6) -0.004(6) -0.006(4) 0.019(6)
C01D 0.179(12) 0.029(4) 0.088(8) 0.048(6) -0.024(8) -0.005(4)
C01G 0.073(6) 0.021(4) 0.235(15) -0.011(4) 0.055(8) -0.029(6)
N01I 0.057(8) 0.078(10) 0.031(8) 0.029(8) 0.010(6) 0.007(7)
C14 0.059(11) 0.16(2) 0.031(10) 0.047(13) -0.004(9) -0.016(11)
C4 0.047(10) 0.087(14) 0.050(12) 0.022(11) -0.019(9) -0.033(12)
C1 0.030(6) 0.031(6) 0.041(7) 0.002(5) 0.005(6) 0.019(5)
C13 0.057(7) 0.007(4) 0.098(11) -0.002(4) 0.031(6) 0.007(5)
C6 0.062(9) 0.052(8) 0.054(9) -0.029(7) -0.008(7) 0.005(6)
N4 0.034(7) 0.084(10) 0.041(8) 0.008(7) 0.009(6) 0.025(7)
C5 0.041(9) 0.065(10) 0.055(11) 0.004(7) 0.006(8) 0.005(8)
C7 0.030(7) 0.044(9) 0.066(12) 0.017(8) 0.008(7) 0.030(9)
C2 0.033(4) 0.059(5) 0.060(6) 0.016(3) 0.004(4) -0.012(4)
N5 0.035(3) 0.081(5) 0.036(4) 0.026(3) 0.008(3) -0.003(3)

loop_
_atom_type_symbol
_atom_type_scat_dispersion_real
_atom_type_scat_dispersion_imag
_atom_type_scat_Cromer_Mann_a1
_atom_type_scat_Cromer_Mann_a2
_atom_type_scat_Cromer_Mann_a3
_atom_type_scat_Cromer_Mann_a4
_atom_type_scat_Cromer_Mann_b1
_atom_type_scat_Cromer_Mann_b2
_atom_type_scat_Cromer_Mann_b3
_atom_type_scat_Cromer_Mann_b4
_atom_type_scat_Cromer_Mann_c
_atom_type_scat_source
_atom_type_scat_dispersion_source
C 0.00347 0.00161 2.31000 1.02000 1.58860 0.86500 20.84390 10.20750 0.56870 51.65120 0.215599998832 'International Tables Volume C Table 6.1.1.4 (pp. 500-502)' 'Henke, Gullikson and Davis, At. Data and Nucl. Data Tables, 1993, 54, 2'
Cl 0.14873 0.16029 11.46040 7.19640 6.25560 1.64550 0.01040 1.16620 18.51940 47.77840 -9.55739974976 'International Tables Volume C Table 6.1.1.4 (pp. 500-502)' 'Henke, Gullikson and Davis, At. Data and Nucl. Data Tables, 1993, 54, 2'
I -0.41187 1.83264 20.14720 18.99490 7.51380 2.27350 4.34700 0.38140 27.76600 66.87760 4.07119989395 'International Tables Volume C Table 6.1.1.4 (pp. 500-502)' 'Henke, Gullikson and Davis, At. Data and Nucl. Data Tables, 1993, 54, 2'
H 0.00000 0.00000 0.49300 0.32291 0.14019 0.04081 10.51090 26.12570 3.14236 57.79970 0.0030380000826 'International Tables Volume C Table 6.1.1.4 (pp. 500-502)' 'Henke, Gullikson and Davis, At. Data and Nucl. Data Tables, 1993, 54, 2'
O 0.01158 0.00611 3.04850 2.28680 1.54630 0.86700 13.27710 5.70110 0.32390 32.90890 0.250800013542 'International Tables Volume C Table 6.1.1.4 (pp. 500-502)' 'Henke, Gullikson and Davis, At. Data and Nucl. Data Tables, 1993, 54, 2'
N 0.00653 0.00323 12.21260 3.13220 2.01250 1.16630 0.00570 9.89330 28.99750 0.58260 -11.5290002823 'International Tables Volume C Table 6.1.1.4 (pp. 500-502)' 'Henke, Gullikson and Davis, At. Data and Nucl. Data Tables, 1993, 54, 2'
Au -1.84508 8.87037 16.88190 18.59130 25.55820 5.86000 0.46110 8.62160 1.48260 36.39560 12.0657997131 'International Tables Volume C Table 6.1.1.4 (pp. 500-502)' 'Henke, Gullikson and Davis, At. Data and Nucl. Data Tables, 1993, 54, 2'
Rh -1.11611 0.93962 19.29570 14.35010 4.73425 1.28918 0.75154 8.21758 25.87490 98.60620 5.32800006866 'International Tables Volume C Table 6.1.1.4 (pp. 500-502)' 'Henke, Gullikson and Davis, At. Data and Nucl. Data Tables, 1993, 54, 2'

loop_
_geom_angle_atom_site_label_1
_geom_angle_atom_site_label_2
_geom_angle_atom_site_label_3
_geom_angle
N006 Rh02 Cl04 88.03(16)
C00J Rh02 C00G 82.2(2)
C00Y Rh02 C00G 39.1(3)
C00Y Rh02 C00J 96.8(3)
C010 Rh02 C00G 91.6(3)
C010 Rh02 C00J 37.9(3)
C010 Rh02 C00Y 81.5(3)
N007 N006 Rh02 124.1(4)
C00U N007 C00L 130.6(6)
C00W N008 C00Q 123.8(5)
C015 N008 C00Q 110.3(5)
C015 N008 C00W 125.9(6)
C00A C009 O005 114.5(5)
C00L C00A C00E 123.0(5)
N4 N00B C002 107.6(8)
C00O C00C C00D 120.2(5)
C00I C00D C00C 122.9(5)
C014 N00F C00Q 110.4(6)
C016 N00F C00Q 124.7(7)
C016 N00F C014 124.9(6)
C011 C00G C00Y 121.9(6)
C00T C00H C00N 123.4(5)
C00E C00I C00D 117.0(5)
C00X C00I C00D 121.3(5)
C00X C00I C00E 121.5(5)
C012 C00J C010 124.0(7)
C00W C00K C00T 120.5(5)
C00A C00L N007 112.4(5)
N00B C00L N007 108.6(5)
N00B C00L C00A 112.0(5)
C00P C00N C00H 117.3(5)
C013 C00N C00H 121.5(5)
C013 C00N C00P 121.2(6)
C00R C00O C00C 110.0(5)
C00S C00O C00C 108.0(5)
C00S C00O C00R 108.7(5)
C00T C00O C00C 109.7(4)
C00T C00O C00R 110.3(5)
C00T C00O C00S 110.0(5)
C00W C00P C00N 120.7(6)
N008 C00Q Au01 125.5(4)
C00K C00T C00H 117.4(5)
C00O C00T C00H 120.4(5)
C00O C00T C00K 122.2(5)
C00U C00V C00M 105.8(6)
C00P C00W C00K 120.7(5)
C0AA C00X C17 104.0(11)
C13 C00X C1 107.7(8)
C6 C00X C1 106.6(8)
C6 C00X C13 113.4(9)
C11 C00X C17 107.9(11)
C11 C00X C0AA 113.3(11)
C018 C00Y C00G 126.0(7)
C7 C002 N00B 110.7(10)
C01A C010 C00J 122.4(8)
C012 C011 C00G 114.7(6)
C011 C012 C00J 114.3(6)
C017 C013 C00N 110.1(6)
C01D C013 C00N 108.7(6)
C01D C013 C017 108.9(8)
C01G C013 C00N 111.4(6)
C01G C013 C017 109.2(8)
C01G C013 C01D 108.5(8)
C015 C014 N00F 108.1(6)
C01A C018 C00Y 114.4(7)
C018 C01A C010 113.4(8)
N5 N01I C14 101.4(15)
C4 C14 N01I 112.1(17)
C2 C4 C14 109.0(15)
C5 N4 N00B 106.6(12)
C7 C5 N4 110.5(16)
C5 C7 C002 104.1(14)
N5 C2 C4 102.3(11)
C2 N5 N01I 114.0(7)

loop_
_geom_bond_atom_site_label_1
_geom_bond_atom_site_label_2
_geom_bond_distance
Au01 I1 2.5371(7)
Au01 C00Q 1.996(7)
Rh02 Cl04 2.3588(16)
Rh02 N006 2.096(5)
Rh02 C00G 2.098(6)
Rh02 C00J 2.124(6)
Rh02 C00Y 2.087(7)
Rh02 C010 2.141(7)
O005 C009 1.390(6)
O005 C00K 1.378(6)
N006 N007 1.347(8)
N006 C00M 1.342(8)
N007 C00L 1.472(8)
N007 C00U 1.345(8)
N008 C00Q 1.367(9)
N008 C00W 1.428(7)
N008 C015 1.375(8)
C009 C00A 1.399(7)
C009 C00C 1.378(7)
C00A C00E 1.381(8)
C00A C00L 1.523(8)
N00B C00L 1.447(9)
N00B C002 1.333(9)
N00B N4 1.351(15)
C00C C00D 1.393(7)
C00C C00O 1.531(7)
C00D C00I 1.399(7)
C00E C00I 1.390(8)
N00F C00Q 1.338(8)
N00F C014 1.370(10)
N00F C016 1.468(10)
C00G C00Y 1.399(9)
C00G C011 1.504(9)
C00H C00N 1.395(8)
C00H C00T 1.391(7)
C00I C00X 1.527(7)
C00J C010 1.386(11)
C00J C012 1.496(10)
C00K C00T 1.379(8)
C00K C00W 1.384(8)
C00L N5 1.447(9)
C00M C00V 1.369(11)
C00N C00P 1.373(9)
C00N C013 1.545(8)
C00O C00R 1.530(9)
C00O C00S 1.524(8)
C00O C00T 1.527(7)
C00P C00W 1.385(8)
C00U C00V 1.351(11)
C00X C1 1.559(11)
C00X C17 1.561(14)
C00X C0AA 1.492(15)
C00X C13 1.508(10)
C00X C6 1.550(12)
C00X C11 1.527(15)
C00Y C018 1.468(11)
C002 C7 1.32(2)
C010 C01A 1.502(11)
C011 C012 1.481(10)
C013 C017 1.481(11)
C013 C01D 1.484(12)
C013 C01G 1.504(11)
C014 C015 1.338(10)
C018 C01A 1.490(13)
N01I C14 1.32(2)
N01I N5 1.482(15)
C14 C4 1.39(3)
C4 C2 1.44(2)
N4 C5 1.309(19)
C5 C7 1.39(2)
C2 N5 1.333(9)

loop_
_smtbx_masks_void_nr
_smtbx_masks_void_average_x
_smtbx_masks_void_average_y
_smtbx_masks_void_average_z
_smtbx_masks_void_volume
_smtbx_masks_void_count_electrons
1 0.000 0.500 -0.339 1460.2 216.8
2 0.500 0.000 -0.623 1460.2 216.8

loop_
_restr_equal_distance_atom_site_label_1
_restr_equal_distance_atom_site_label_2
_restr_equal_distance_site_symmetry_2
_restr_equal_distance_class_id
C00X C00I 1 5
C00X C1 1 5
C00X C17 1 5
C00X C0AA 1 5
C00X C13 1 3
C00X C13 1 5
C00X C6 1 5
C00X C11 1 5
C1 C17 1 1
C1 C13 1 2
C1 C13 1 4
C1 C6 1 4
C17 C00X 1 3
C17 C0AA 1 4
C17 C11 1 4
C0AA C11 1 4
C13 C11 1 1
C6 C1 1 2
C6 C0AA 1 1

loop_
_restr_equal_distance_class_class_id
_restr_equal_distance_class_target_weight_param
_restr_equal_distance_class_average
_restr_equal_distance_class_esd
_restr_equal_distance_class_diff_max
1 0.0200 2.0276 0.0607 0.0827
2 0.0200 2.4840 0.0077 0.0077
3 0.0200 1.5343 0.0265 0.0265
4 0.0400 2.4784 0.0392 0.0728
5 0.0200 1.5319 0.0243 0.0401

loop_
_restr_u_similar_atom_site_label_1
_restr_u_similar_atom_site_label_2
_restr_u_similar_weight_param
C00X C13 0.0200
